data_7001555
loop_
_publ_author_name
'Mendoza-Espinosa, Daniel'
'Rheingold, Arnold L.'
'Hanna, Tracy A.'

_publ_section_title
;
 Synthesis of bismuth and antimony complexes of the
 &#x201C;larger&#x201D; calix[n]arenes (n = 6--8); from mononuclear to
 tetranuclear complexes
;
_journal_issue 26
_journal_name_full 'Dalton Transactions'
_journal_page_first 5226
_journal_page_last 5238
_journal_paper_doi 10.1039/b903947c
_journal_year 2009
_chemical_formula_moiety 'C132 H162 Bi2 O12, 2(C4 H10 O)'
_chemical_formula_sum 'C140 H182 Bi2 O14'
_chemical_formula_weight 2506.90
_chemical_name_systematic
;
?
;
_space_group_IT_number 2
_symmetry_cell_setting triclinic
_symmetry_space_group_name_Hall '-P 1'
_symmetry_space_group_name_H-M 'P -1'
_atom_sites_solution_hydrogens geom
_atom_sites_solution_primary direct
_atom_sites_solution_secondary difmap
_audit_creation_method SHELXL-97
_cell_angle_alpha 117.870(3)
_cell_angle_beta 107.174(3)
_cell_angle_gamma 94.819(3)
_cell_formula_units_Z 1
_cell_length_a 14.536(3)
_cell_length_b 16.592(3)
_cell_length_c 17.299(3)
_cell_measurement_reflns_used 500
_cell_measurement_temperature 223(2)
_cell_measurement_theta_max 25
_cell_measurement_theta_min 2
_cell_volume 3399.9(11)
_computing_cell_refinement 'Bruker SMART'
_computing_data_collection 'Bruker SMART'
_computing_data_reduction 'Bruker SAINT'
_computing_molecular_graphics 'Bruker SHELXTL'
_computing_publication_material 'Bruker SHELXTL'
_computing_structure_refinement 'SHELXL-97 (Sheldrick, 1997)'
_computing_structure_solution 'SHELXS-97 (Sheldrick, 1990)'
_diffrn_ambient_temperature 223(2)
_diffrn_detector_area_resol_mean 'not recorded'
_diffrn_measured_fraction_theta_full 0.988
_diffrn_measured_fraction_theta_max 0.988
_diffrn_measurement_device_type 'Bruker SMART 1000'
_diffrn_measurement_method 'phi and omega scans'
_diffrn_radiation_monochromator graphite
_diffrn_radiation_source 'fine-focus sealed tube'
_diffrn_radiation_type MoK\a
_diffrn_radiation_wavelength 0.71073
_diffrn_reflns_av_R_equivalents 0.0723
_diffrn_reflns_av_sigmaI/netI 0.1403
_diffrn_reflns_limit_h_max 17
_diffrn_reflns_limit_h_min -17
_diffrn_reflns_limit_k_max 19
_diffrn_reflns_limit_k_min -19
_diffrn_reflns_limit_l_max 19
_diffrn_reflns_limit_l_min -20
_diffrn_reflns_number 23002
_diffrn_reflns_theta_full 25.00
_diffrn_reflns_theta_max 25.00
_diffrn_reflns_theta_min 1.95
_diffrn_standards_interval_count 'not recorded'
_diffrn_standards_interval_time 'not recorded'
_diffrn_standards_number 'not recorded'
_exptl_absorpt_coefficient_mu 2.636
_exptl_absorpt_correction_T_max 0.8168
_exptl_absorpt_correction_T_min 0.6484
_exptl_absorpt_correction_type multi-scan
_exptl_absorpt_process_details sadabs
_exptl_crystal_colour Yellow
_exptl_crystal_density_diffrn 1.224
_exptl_crystal_density_method 'not measured'
_exptl_crystal_description Needle
_exptl_crystal_F_000 1216
_exptl_crystal_size_max 0.18
_exptl_crystal_size_mid 0.09
_exptl_crystal_size_min 0.08
_refine_diff_density_max 6.137
_refine_diff_density_min -1.551
_refine_diff_density_rms 0.145
_refine_ls_extinction_method none
_refine_ls_goodness_of_fit_ref 0.945
_refine_ls_hydrogen_treatment constr
_refine_ls_matrix_type full
_refine_ls_number_parameters 657
_refine_ls_number_reflns 11845
_refine_ls_number_restraints 1
_refine_ls_restrained_S_all 0.946
_refine_ls_R_factor_all 0.0916
_refine_ls_R_factor_gt 0.0612
_refine_ls_shift/su_max 0.001
_refine_ls_shift/su_mean 0.000
_refine_ls_structure_factor_coef Fsqd
_refine_ls_weighting_details 'calc w=1/[\s^2^(Fo^2^)+(0.0678P)^2^+0.0000P] where P=(Fo^2^+2Fc^2^)/3'
_refine_ls_weighting_scheme calc
_refine_ls_wR_factor_gt 0.1375
_refine_ls_wR_factor_ref 0.1470
_reflns_number_gt 7937
_reflns_number_total 11845
_reflns_threshold_expression >2sigma(I)
_cod_data_source_file b903947c.txt
_cod_data_source_block tcu107m
_cod_depositor_comments
;
The following automatic conversions were performed:
'_symmetry_cell_setting' value 'Triclinic' changed to 'triclinic'
according to '/home/saulius/struct/CIF-dictionaries/cif_core.dic'
dictionary named 'cif_core.dic' version 2.4.1 from 2010-06-29.

Automatic conversion script
Id: cif_fix_enum 1527 2010-12-29 10:47:43Z saulius 
;
_cod_database_code 7001555

loop_
_symmetry_equiv_pos_as_xyz
'x, y, z'
'-x, -y, -z'

loop_
_atom_site_label
_atom_site_type_symbol
_atom_site_fract_x
_atom_site_fract_y
_atom_site_fract_z
_atom_site_U_iso_or_equiv
_atom_site_adp_type
_atom_site_occupancy
_atom_site_symmetry_multiplicity
_atom_site_calc_flag
_atom_site_refinement_flags
_atom_site_disorder_assembly
_atom_site_disorder_group
Bi1 Bi 0.50016(2) 0.53455(2) 0.40688(2) 0.03030(12) Uani 1 1 d . . .
O1 O 0.6275(4) 0.5960(4) 0.3910(4) 0.0385(14) Uani 1 1 d . . .
C1 C 0.6791(6) 0.5480(6) 0.3379(6) 0.033(2) Uani 1 1 d . . .
O2 O 0.5402(4) 0.4092(4) 0.3508(4) 0.0343(14) Uani 1 1 d . . .
C2 C 0.7836(6) 0.5834(6) 0.3747(6) 0.035(2) Uani 1 1 d . . .
O3 O 0.4132(4) 0.4386(4) 0.4557(4) 0.0290(13) Uani 1 1 d . . .
C3 C 0.8366(6) 0.5336(7) 0.3199(7) 0.043(2) Uani 1 1 d . . .
H3A H 0.9065 0.5563 0.3453 0.051 Uiso 1 1 calc R . .
C4 C 0.7925(6) 0.4540(7) 0.2318(7) 0.041(2) Uani 1 1 d . . .
O4 O 0.3023(4) 0.6837(4) 0.5307(5) 0.0511(17) Uani 1 1 d . . .
H4A H 0.3216 0.7411 0.5517 0.077 Uiso 1 1 calc R . .
O5 O 0.5467(5) 0.8525(5) 0.5370(5) 0.061(2) Uani 1 1 d . . .
H5A H 0.5969 0.8321 0.5360 0.092 Uiso 1 1 calc R . .
C5 C 0.6890(6) 0.4236(6) 0.1959(6) 0.034(2) Uani 1 1 d . . .
H5B H 0.6560 0.3699 0.1352 0.041 Uiso 1 1 calc R . .
O6 O 0.7010(5) 0.7860(4) 0.5079(5) 0.0603(19) Uani 1 1 d . . .
H6A H 0.6566 0.8145 0.5088 0.090 Uiso 1 1 calc R . .
C6 C 0.6325(6) 0.4702(6) 0.2470(6) 0.032(2) Uani 1 1 d . . .
C7 C 0.8501(7) 0.3992(9) 0.1707(7) 0.059(3) Uani 1 1 d . . .
C8 C 0.9630(7) 0.4314(9) 0.2294(8) 0.083(4) Uani 1 1 d . . .
H8A H 0.9973 0.3963 0.1895 0.124 Uiso 1 1 calc R . .
H8B H 0.9752 0.4199 0.2811 0.124 Uiso 1 1 calc R . .
H8C H 0.9875 0.4984 0.2545 0.124 Uiso 1 1 calc R . .
C9 C 0.8317(8) 0.4219(10) 0.0910(8) 0.089(4) Uani 1 1 d . . .
H9\A H 0.8660 0.3879 0.0504 0.133 Uiso 1 1 calc R . .
H9\B H 0.8570 0.4893 0.1186 0.133 Uiso 1 1 calc R . .
H9\C H 0.7607 0.4027 0.0539 0.133 Uiso 1 1 calc R . .
C10 C 0.8140(9) 0.2916(8) 0.1272(8) 0.077(4) Uani 1 1 d . . .
H10A H 0.8506 0.2595 0.0884 0.116 Uiso 1 1 calc R . .
H10B H 0.7433 0.2699 0.0884 0.116 Uiso 1 1 calc R . .
H10C H 0.8254 0.2778 0.1773 0.116 Uiso 1 1 calc R . .
C11 C 0.5197(5) 0.4330(6) 0.1959(6) 0.031(2) Uani 1 1 d . . .
H11A H 0.5014 0.4263 0.1335 0.037 Uiso 1 1 calc R . .
H11B H 0.4886 0.4796 0.2315 0.037 Uiso 1 1 calc R . .
C12 C 0.4776(6) 0.3377(6) 0.1830(6) 0.033(2) Uani 1 1 d . . .
C13 C 0.4289(6) 0.2573(6) 0.0944(6) 0.037(2) Uani 1 1 d . . .
H13A H 0.4227 0.2612 0.0407 0.045 Uiso 1 1 calc R . .
C14 C 0.3883(6) 0.1703(6) 0.0820(6) 0.040(2) Uani 1 1 d . A .
C15 C 0.3966(6) 0.1699(6) 0.1634(6) 0.038(2) Uani 1 1 d . . .
H15A H 0.3695 0.1128 0.1573 0.046 Uiso 1 1 calc R . .
C16 C 0.4423(5) 0.2482(6) 0.2531(6) 0.0270(18) Uani 1 1 d . . .
C17 C 0.4872(6) 0.3338(6) 0.2630(6) 0.0293(19) Uani 1 1 d . . .
C18 C 0.3326(9) 0.0852(8) -0.0171(7) 0.073(4) Uani 1 1 d . . .
C19 C 0.424(3) 0.055(2) -0.057(2) 0.072(13) Uiso 0.37(3) 1 d P A 5
H19A H 0.3954 0.0013 -0.1206 0.108 Uiso 0.37(3) 1 calc PR A 5
H19B H 0.4702 0.0395 -0.0160 0.108 Uiso 0.37(3) 1 calc PR A 5
H19C H 0.4589 0.1082 -0.0562 0.108 Uiso 0.37(3) 1 calc PR A 5
C19A C 0.3660(17) 0.0847(15) -0.0875(15) 0.082(8) Uiso 0.63(3) 1 d P A 6
H19D H 0.3224 0.1085 -0.1214 0.124 Uiso 0.63(3) 1 calc PR A 6
H19E H 0.3646 0.0206 -0.1316 0.124 Uiso 0.63(3) 1 calc PR A 6
H19F H 0.4336 0.1245 -0.0572 0.124 Uiso 0.63(3) 1 calc PR A 6
C20 C 0.3016(11) -0.0053(8) -0.0186(9) 0.107(5) Uani 1 1 d . A .
H20A H 0.2673 -0.0569 -0.0835 0.160 Uiso 1 1 calc R . .
H20B H 0.2573 0.0025 0.0153 0.160 Uiso 1 1 calc R . .
H20C H 0.3604 -0.0194 0.0116 0.160 Uiso 1 1 calc R . .
C21 C 0.2350(14) 0.1028(12) -0.0615(12) 0.184(10) Uani 1 1 d . A .
H21A H 0.2493 0.1596 -0.0639 0.276 Uiso 1 1 calc R . .
H21B H 0.1949 0.1106 -0.0237 0.276 Uiso 1 1 calc R . .
H21C H 0.1988 0.0494 -0.1251 0.276 Uiso 1 1 calc R . .
C22 C 0.4344(6) 0.2488(6) 0.3383(6) 0.032(2) Uani 1 1 d . . .
H22A H 0.4906 0.2968 0.3957 0.038 Uiso 1 1 calc R . .
H22B H 0.4355 0.1870 0.3319 0.038 Uiso 1 1 calc R . .
C23 C 0.3361(6) 0.2710(6) 0.3438(6) 0.0282(19) Uani 1 1 d . . .
C24 C 0.2490(6) 0.1998(6) 0.2881(6) 0.032(2) Uani 1 1 d . . .
H24A H 0.2532 0.1372 0.2554 0.038 Uiso 1 1 calc R . .
C25 C 0.1564(6) 0.2158(6) 0.2782(6) 0.038(2) Uani 1 1 d . . .
C26 C 0.1520(6) 0.3088(6) 0.3257(6) 0.034(2) Uani 1 1 d . . .
H26A H 0.0891 0.3215 0.3161 0.041 Uiso 1 1 calc R . .
C27 C 0.2355(6) 0.3829(6) 0.3859(6) 0.0275(19) Uani 1 1 d . . .
C28 C 0.3286(5) 0.3638(6) 0.3954(6) 0.030(2) Uani 1 1 d . . .
C29 C 0.0597(7) 0.1336(7) 0.2128(7) 0.052(3) Uani 1 1 d . . .
C30 C -0.0140(8) 0.1485(8) 0.2630(9) 0.081(4) Uani 1 1 d . . .
H30A H -0.0261 0.2102 0.2809 0.121 Uiso 1 1 calc R . .
H30B H 0.0139 0.1447 0.3191 0.121 Uiso 1 1 calc R . .
H30C H -0.0764 0.1000 0.2207 0.121 Uiso 1 1 calc R . .
C31 C 0.0790(8) 0.0373(7) 0.1867(10) 0.095(5) Uani 1 1 d . . .
H31A H 0.1253 0.0270 0.1547 0.142 Uiso 1 1 calc R . .
H31B H 0.0167 -0.0115 0.1452 0.142 Uiso 1 1 calc R . .
H31C H 0.1073 0.0349 0.2437 0.142 Uiso 1 1 calc R . .
C32 C 0.0140(8) 0.1352(9) 0.1215(8) 0.093(5) Uani 1 1 d . . .
H32A H -0.0002 0.1957 0.1367 0.140 Uiso 1 1 calc R . .
H32B H -0.0474 0.0851 0.0801 0.140 Uiso 1 1 calc R . .
H32C H 0.0607 0.1256 0.0899 0.140 Uiso 1 1 calc R . .
C33 C 0.2312(6) 0.4838(6) 0.4349(6) 0.034(2) Uani 1 1 d . . .
H33A H 0.2799 0.5169 0.5002 0.041 Uiso 1 1 calc R . .
H33B H 0.1648 0.4856 0.4371 0.041 Uiso 1 1 calc R . .
C34 C 0.2529(6) 0.5361(6) 0.3860(6) 0.031(2) Uani 1 1 d . . .
C35 C 0.2356(6) 0.4858(6) 0.2902(6) 0.034(2) Uani 1 1 d . . .
H35A H 0.2125 0.4195 0.2565 0.041 Uiso 1 1 calc R . .
C36 C 0.2517(7) 0.5315(7) 0.2421(7) 0.041(2) Uani 1 1 d . . .
C37 C 0.2900(7) 0.6287(7) 0.2961(7) 0.050(3) Uani 1 1 d . . .
H37A H 0.3058 0.6602 0.2667 0.060 Uiso 1 1 calc R . .
C38 C 0.3067(6) 0.6828(6) 0.3927(7) 0.042(2) Uani 1 1 d . . .
C39 C 0.2864(6) 0.6344(6) 0.4372(6) 0.036(2) Uani 1 1 d . . .
C40 C 0.2187(7) 0.4795(7) 0.1361(7) 0.050(3) Uani 1 1 d . . .
C41 C 0.2046(11) 0.3726(8) 0.0924(8) 0.096(5) Uani 1 1 d . . .
H41A H 0.1570 0.3481 0.1104 0.144 Uiso 1 1 calc R . .
H41B H 0.2681 0.3602 0.1151 0.144 Uiso 1 1 calc R . .
H41C H 0.1799 0.3419 0.0241 0.144 Uiso 1 1 calc R . .
C42 C 0.1186(7) 0.4963(9) 0.0943(8) 0.079(4) Uani 1 1 d . . .
H42A H 0.0693 0.4732 0.1116 0.119 Uiso 1 1 calc R . .
H42B H 0.0967 0.4629 0.0259 0.119 Uiso 1 1 calc R . .
H42C H 0.1266 0.5634 0.1187 0.119 Uiso 1 1 calc R . .
C43 C 0.2947(8) 0.5146(9) 0.1047(7) 0.074(4) Uani 1 1 d . . .
H43A H 0.3589 0.5053 0.1310 0.111 Uiso 1 1 calc R . .
H43B H 0.3015 0.5812 0.1270 0.111 Uiso 1 1 calc R . .
H43C H 0.2712 0.4791 0.0362 0.111 Uiso 1 1 calc R . .
C44 C 0.3400(7) 0.7902(6) 0.4471(7) 0.052(3) Uani 1 1 d . . .
H44A H 0.2805 0.8142 0.4438 0.062 Uiso 1 1 calc R . .
H44B H 0.3779 0.8125 0.5137 0.062 Uiso 1 1 calc R . .
C45 C 0.4036(8) 0.8327(6) 0.4128(7) 0.050(3) Uani 1 1 d . . .
C46 C 0.3631(9) 0.8423(7) 0.3370(8) 0.062(3) Uani 1 1 d . . .
H46A H 0.2932 0.8228 0.3061 0.074 Uiso 1 1 calc R . .
C47 C 0.4180(11) 0.8790(8) 0.3027(9) 0.074(4) Uani 1 1 d . B .
C48 C 0.5238(11) 0.9087(7) 0.3528(9) 0.070(4) Uani 1 1 d . . .
H48A H 0.5636 0.9330 0.3304 0.084 Uiso 1 1 calc R . .
C49 C 0.5717(9) 0.9040(7) 0.4331(8) 0.056(3) Uani 1 1 d . . .
C50 C 0.5084(8) 0.8607(6) 0.4596(7) 0.049(3) Uani 1 1 d . . .
C51 C 0.3712(13) 0.8839(9) 0.2121(10) 0.100(5) Uani 1 1 d D . .
C52 C 0.3899(14) 0.8091(11) 0.1333(10) 0.137(7) Uani 1 1 d . B .
H52A H 0.3578 0.8104 0.0763 0.206 Uiso 1 1 calc R . .
H52B H 0.3629 0.7481 0.1236 0.206 Uiso 1 1 calc R . .
H52C H 0.4611 0.8195 0.1482 0.206 Uiso 1 1 calc R . .
C53 C 0.299(2) 0.942(2) 0.228(2) 0.083(10) Uiso 0.463(19) 1 d P B 1
H53A H 0.3353 1.0079 0.2707 0.125 Uiso 0.463(19) 1 calc PR B 1
H53B H 0.2599 0.9229 0.2565 0.125 Uiso 0.463(19) 1 calc PR B 1
H53C H 0.2557 0.9323 0.1686 0.125 Uiso 0.463(19) 1 calc PR B 1
C53A C 0.2503(16) 0.8338(17) 0.1610(16) 0.078(8) Uiso 0.537(19) 1 d P B 2
H53D H 0.2355 0.7848 0.1746 0.117 Uiso 0.537(19) 1 calc PR B 2
H53E H 0.2293 0.8062 0.0933 0.117 Uiso 0.537(19) 1 calc PR B 2
H53F H 0.2150 0.8810 0.1853 0.117 Uiso 0.537(19) 1 calc PR B 2
C54 C 0.452(2) 0.9644(17) 0.222(2) 0.086(10) Uiso 0.463(19) 1 d PD B 3
H54A H 0.5185 0.9685 0.2603 0.129 Uiso 0.463(19) 1 calc PR B 3
H54B H 0.4371 1.0248 0.2516 0.129 Uiso 0.463(19) 1 calc PR B 3
H54C H 0.4501 0.9483 0.1596 0.129 Uiso 0.463(19) 1 calc PR B 3
C54A C 0.385(2) 0.973(2) 0.226(2) 0.123(12) Uiso 0.537(19) 1 d P B 4
H54D H 0.4557 1.0040 0.2564 0.185 Uiso 0.537(19) 1 calc PR B 4
H54E H 0.3512 1.0081 0.2666 0.185 Uiso 0.537(19) 1 calc PR B 4
H54F H 0.3576 0.9689 0.1660 0.185 Uiso 0.537(19) 1 calc PR B 4
C55 C 0.6818(8) 0.9460(7) 0.4892(8) 0.066(3) Uani 1 1 d . . .
H55A H 0.6950 0.9617 0.5542 0.079 Uiso 1 1 calc R . .
H55B H 0.7009 1.0053 0.4913 0.079 Uiso 1 1 calc R . .
C56 C 0.7483(8) 0.8840(7) 0.4524(7) 0.053(3) Uani 1 1 d . . .
C57 C 0.8039(8) 0.9028(8) 0.4069(7) 0.065(3) Uani 1 1 d . . .
H57A H 0.7969 0.9526 0.3956 0.078 Uiso 1 1 calc R . .
C58 C 0.8698(8) 0.8502(8) 0.3772(7) 0.057(3) Uani 1 1 d . . .
C59 C 0.8793(7) 0.7778(7) 0.3970(7) 0.051(3) Uani 1 1 d . . .
H59A H 0.9239 0.7419 0.3790 0.061 Uiso 1 1 calc R . .
C60 C 0.8252(7) 0.7576(6) 0.4421(6) 0.042(2) Uani 1 1 d . . .
C61 C 0.7593(7) 0.8084(6) 0.4673(6) 0.046(3) Uani 1 1 d . . .
C62 C 0.9263(9) 0.8655(9) 0.3215(9) 0.071(3) Uani 1 1 d . . .
C63 C 0.9291(13) 0.9626(10) 0.3294(12) 0.129(6) Uani 1 1 d . . .
H63A H 0.8615 0.9669 0.3057 0.193 Uiso 1 1 calc R . .
H63B H 0.9647 0.9691 0.2923 0.193 Uiso 1 1 calc R . .
H63C H 0.9630 1.0126 0.3950 0.193 Uiso 1 1 calc R . .
C64 C 1.0353(10) 0.8678(11) 0.3628(10) 0.114(5) Uani 1 1 d . . .
H64A H 1.0394 0.8081 0.3590 0.170 Uiso 1 1 calc R . .
H64B H 1.0652 0.9187 0.4284 0.170 Uiso 1 1 calc R . .
H64C H 1.0707 0.8779 0.3272 0.170 Uiso 1 1 calc R . .
C65 C 0.8760(10) 0.7910(11) 0.2202(9) 0.110(5) Uani 1 1 d . . .
H65A H 0.8074 0.7932 0.1971 0.166 Uiso 1 1 calc R . .
H65B H 0.8773 0.7296 0.2129 0.166 Uiso 1 1 calc R . .
H65C H 0.9106 0.8016 0.1842 0.166 Uiso 1 1 calc R . .
C66 C 0.8353(7) 0.6778(6) 0.4617(6) 0.044(2) Uani 1 1 d . . .
H66A H 0.9062 0.6814 0.4880 0.053 Uiso 1 1 calc R . .
H66B H 0.8071 0.6855 0.5089 0.053 Uiso 1 1 calc R . .

loop_
_atom_site_aniso_label
_atom_site_aniso_U_11
_atom_site_aniso_U_22
_atom_site_aniso_U_33
_atom_site_aniso_U_23
_atom_site_aniso_U_13
_atom_site_aniso_U_12
Bi1 0.02980(17) 0.0305(2) 0.0337(2) 0.01929(16) 0.01183(14) 0.00595(13)
O1 0.041(3) 0.038(4) 0.043(4) 0.022(3) 0.023(3) 0.013(3)
C1 0.038(5) 0.040(6) 0.041(6) 0.031(5) 0.022(4) 0.012(4)
O2 0.040(3) 0.027(3) 0.028(3) 0.011(3) 0.011(3) -0.003(3)
C2 0.031(5) 0.038(6) 0.037(6) 0.029(5) 0.002(4) -0.005(4)
O3 0.031(3) 0.021(3) 0.037(4) 0.016(3) 0.016(3) 0.000(3)
C3 0.034(5) 0.059(7) 0.041(6) 0.033(6) 0.013(5) 0.004(5)
C4 0.036(5) 0.054(7) 0.042(6) 0.032(6) 0.015(5) 0.010(5)
O4 0.063(4) 0.027(4) 0.051(5) 0.027(4) -0.003(3) 0.002(3)
O5 0.083(5) 0.075(5) 0.064(5) 0.056(5) 0.039(4) 0.032(4)
C5 0.035(5) 0.039(5) 0.030(5) 0.020(5) 0.013(4) 0.006(4)
O6 0.081(5) 0.052(5) 0.078(5) 0.043(4) 0.051(4) 0.024(4)
C6 0.031(4) 0.043(6) 0.033(5) 0.028(5) 0.014(4) 0.010(4)
C7 0.042(6) 0.093(9) 0.060(7) 0.047(7) 0.026(5) 0.028(6)
C8 0.051(7) 0.114(11) 0.088(10) 0.050(9) 0.033(7) 0.034(7)
C9 0.070(8) 0.164(14) 0.084(9) 0.086(10) 0.053(7) 0.057(9)
C10 0.094(9) 0.070(9) 0.081(9) 0.035(8) 0.052(8) 0.041(7)
C11 0.028(4) 0.040(5) 0.028(5) 0.022(5) 0.010(4) 0.002(4)
C12 0.026(4) 0.037(6) 0.039(6) 0.020(5) 0.016(4) 0.006(4)
C13 0.035(5) 0.045(6) 0.024(5) 0.014(5) 0.008(4) 0.003(4)
C14 0.040(5) 0.031(5) 0.038(6) 0.012(5) 0.015(4) -0.003(4)
C15 0.037(5) 0.032(5) 0.041(6) 0.019(5) 0.012(4) 0.001(4)
C16 0.025(4) 0.020(5) 0.028(5) 0.010(4) 0.005(4) 0.004(4)
C17 0.025(4) 0.032(5) 0.033(5) 0.017(5) 0.014(4) 0.005(4)
C18 0.099(9) 0.042(7) 0.028(6) -0.001(6) 0.006(6) -0.035(6)
C20 0.158(14) 0.047(8) 0.054(9) -0.004(7) 0.027(9) -0.026(9)
C21 0.173(18) 0.121(16) 0.113(15) 0.051(13) -0.093(13) -0.046(13)
C22 0.036(5) 0.019(5) 0.034(5) 0.014(4) 0.007(4) 0.000(4)
C23 0.035(5) 0.023(5) 0.030(5) 0.016(4) 0.014(4) 0.005(4)
C24 0.033(5) 0.027(5) 0.028(5) 0.013(4) 0.007(4) -0.003(4)
C25 0.034(5) 0.037(6) 0.042(6) 0.026(5) 0.009(4) -0.003(4)
C26 0.023(4) 0.047(6) 0.032(5) 0.026(5) 0.005(4) 0.002(4)
C27 0.031(4) 0.028(5) 0.038(5) 0.025(5) 0.017(4) 0.007(4)
C28 0.024(4) 0.038(5) 0.028(5) 0.021(5) 0.006(4) -0.004(4)
C29 0.035(5) 0.044(6) 0.061(7) 0.021(6) 0.010(5) -0.001(5)
C30 0.054(7) 0.061(8) 0.093(10) 0.020(7) 0.028(7) -0.018(6)
C31 0.047(7) 0.037(7) 0.151(13) 0.026(8) 0.022(8) -0.016(5)
C32 0.067(8) 0.110(11) 0.056(8) 0.035(8) -0.009(7) -0.029(8)
C33 0.023(4) 0.039(6) 0.040(6) 0.019(5) 0.015(4) 0.006(4)
C34 0.030(4) 0.027(5) 0.041(6) 0.019(5) 0.013(4) 0.012(4)
C35 0.032(5) 0.030(5) 0.032(5) 0.011(5) 0.008(4) 0.010(4)
C36 0.046(5) 0.050(7) 0.040(6) 0.030(6) 0.020(5) 0.023(5)
C37 0.067(7) 0.046(7) 0.060(7) 0.039(6) 0.031(6) 0.025(6)
C38 0.043(5) 0.035(6) 0.050(7) 0.025(5) 0.015(5) 0.016(4)
C39 0.042(5) 0.034(6) 0.032(6) 0.016(5) 0.014(4) 0.014(4)
C40 0.048(6) 0.065(7) 0.034(6) 0.026(6) 0.012(5) 0.022(5)
C41 0.176(14) 0.059(9) 0.048(8) 0.023(7) 0.041(9) 0.037(9)
C42 0.060(7) 0.127(11) 0.059(8) 0.052(8) 0.022(6) 0.042(8)
C43 0.076(8) 0.118(11) 0.059(8) 0.059(8) 0.041(7) 0.037(8)
C44 0.063(6) 0.040(6) 0.062(7) 0.028(6) 0.030(6) 0.023(5)
C45 0.083(8) 0.023(5) 0.059(7) 0.029(5) 0.033(6) 0.020(5)
C46 0.091(8) 0.045(7) 0.063(8) 0.038(7) 0.026(7) 0.032(6)
C47 0.128(12) 0.047(8) 0.061(8) 0.031(7) 0.041(8) 0.049(8)
C48 0.138(12) 0.035(7) 0.074(9) 0.041(7) 0.065(9) 0.034(7)
C49 0.097(9) 0.032(6) 0.063(8) 0.030(6) 0.049(7) 0.027(6)
C50 0.086(8) 0.024(5) 0.042(6) 0.019(5) 0.027(6) 0.013(5)
C51 0.199(17) 0.062(9) 0.068(10) 0.048(9) 0.056(11) 0.054(11)
C52 0.218(19) 0.088(12) 0.067(11) 0.037(10) 0.012(12) 0.036(13)
C55 0.090(9) 0.044(7) 0.073(8) 0.038(7) 0.035(7) 0.000(6)
C56 0.072(7) 0.033(6) 0.057(7) 0.022(6) 0.033(6) 0.001(5)
C57 0.087(8) 0.053(7) 0.066(8) 0.040(7) 0.033(7) -0.003(6)
C58 0.063(7) 0.062(8) 0.054(7) 0.037(6) 0.024(6) -0.001(6)
C59 0.053(6) 0.050(6) 0.053(7) 0.035(6) 0.017(5) -0.005(5)
C60 0.045(5) 0.035(6) 0.041(6) 0.022(5) 0.011(5) -0.007(5)
C61 0.065(6) 0.034(6) 0.036(6) 0.018(5) 0.019(5) -0.010(5)
C62 0.071(8) 0.082(9) 0.075(9) 0.052(8) 0.032(7) 0.002(7)
C63 0.205(17) 0.105(12) 0.182(16) 0.111(13) 0.142(15) 0.047(12)
C64 0.095(10) 0.153(15) 0.123(13) 0.098(12) 0.045(10) -0.007(10)
C65 0.111(11) 0.149(15) 0.063(10) 0.054(10) 0.034(9) -0.003(10)
C66 0.048(6) 0.039(6) 0.040(6) 0.022(5) 0.012(5) -0.006(5)

loop_
_atom_type_symbol
_atom_type_description
_atom_type_scat_dispersion_real
_atom_type_scat_dispersion_imag
_atom_type_scat_source
C C 0.0033 0.0016 'International Tables Vol C Tables 4.2.6.8 and 6.1.1.4'
H H 0.0000 0.0000 'International Tables Vol C Tables 4.2.6.8 and 6.1.1.4'
Bi Bi -4.1077 10.2566 'International Tables Vol C Tables 4.2.6.8 and 6.1.1.4'
O O 0.0106 0.0060 'International Tables Vol C Tables 4.2.6.8 and 6.1.1.4'

loop_
_geom_angle_atom_site_label_1
_geom_angle_atom_site_label_2
_geom_angle_atom_site_label_3
_geom_angle
_geom_angle_site_symmetry_1
_geom_angle_site_symmetry_3
_geom_angle_publ_flag
O2 Bi1 O3 87.9(2) . 2_666 ?
O2 Bi1 O1 86.6(2) . . ?
O3 Bi1 O1 93.9(2) 2_666 . ?
O2 Bi1 O3 76.64(18) . . ?
O3 Bi1 O3 67.3(2) 2_666 . ?
O1 Bi1 O3 154.91(19) . . ?
C1 O1 Bi1 126.8(5) . . ?
O1 C1 C6 122.7(7) . . ?
O1 C1 C2 118.3(8) . . ?
C6 C1 C2 118.8(8) . . ?
C17 O2 Bi1 123.7(5) . . ?
C3 C2 C1 118.1(8) . . ?
C3 C2 C66 120.0(7) . . ?
C1 C2 C66 121.2(8) . . ?
C28 O3 Bi1 121.7(4) . 2_666 ?
C28 O3 Bi1 124.6(4) . . ?
Bi1 O3 Bi1 112.7(2) 2_666 . ?
C4 C3 C2 123.9(8) . . ?
C4 C3 H3A 118.1 . . ?
C2 C3 H3A 118.1 . . ?
C3 C4 C5 116.4(8) . . ?
C3 C4 C7 124.2(8) . . ?
C5 C4 C7 119.3(9) . . ?
C39 O4 H4A 109.5 . . ?
C50 O5 H5A 109.5 . . ?
C4 C5 C6 122.3(8) . . ?
C4 C5 H5B 118.9 . . ?
C6 C5 H5B 118.9 . . ?
C61 O6 H6A 109.5 . . ?
C1 C6 C5 120.3(7) . . ?
C1 C6 C11 123.4(7) . . ?
C5 C6 C11 116.3(8) . . ?
C8 C7 C10 108.5(9) . . ?
C8 C7 C4 111.1(9) . . ?
C10 C7 C4 111.7(8) . . ?
C8 C7 C9 108.7(9) . . ?
C10 C7 C9 109.8(10) . . ?
C4 C7 C9 107.0(8) . . ?
C7 C8 H8A 109.5 . . ?
C7 C8 H8B 109.5 . . ?
H8A C8 H8B 109.5 . . ?
C7 C8 H8C 109.5 . . ?
H8A C8 H8C 109.5 . . ?
H8B C8 H8C 109.5 . . ?
C7 C9 H9\A 109.5 . . ?
C7 C9 H9\B 109.5 . . ?
H9\A C9 H9\B 109.5 . . ?
C7 C9 H9\C 109.5 . . ?
H9\A C9 H9\C 109.5 . . ?
H9\B C9 H9\C 109.5 . . ?
C7 C10 H10A 109.5 . . ?
C7 C10 H10B 109.5 . . ?
H10A C10 H10B 109.5 . . ?
C7 C10 H10C 109.5 . . ?
H10A C10 H10C 109.5 . . ?
H10B C10 H10C 109.5 . . ?
C6 C11 C12 113.8(7) . . ?
C6 C11 H11A 108.8 . . ?
C12 C11 H11A 108.8 . . ?
C6 C11 H11B 108.8 . . ?
C12 C11 H11B 108.8 . . ?
H11A C11 H11B 107.7 . . ?
C17 C12 C13 119.8(8) . . ?
C17 C12 C11 118.2(8) . . ?
C13 C12 C11 122.0(7) . . ?
C12 C13 C14 122.3(8) . . ?
C12 C13 H13A 118.8 . . ?
C14 C13 H13A 118.8 . . ?
C15 C14 C13 116.1(8) . . ?
C15 C14 C18 123.8(8) . . ?
C13 C14 C18 120.0(8) . . ?
C16 C15 C14 124.0(8) . . ?
C16 C15 H15A 118.0 . . ?
C14 C15 H15A 118.0 . . ?
C15 C16 C17 118.2(8) . . ?
C15 C16 C22 121.9(7) . . ?
C17 C16 C22 119.5(7) . . ?
O2 C17 C12 121.4(7) . . ?
O2 C17 C16 119.1(7) . . ?
C12 C17 C16 119.4(8) . . ?
C19A C18 C20 121.2(13) . . ?
C19A C18 C14 114.6(11) . . ?
C20 C18 C14 113.4(9) . . ?
C19A C18 C21 90.2(15) . . ?
C20 C18 C21 104.9(11) . . ?
C14 C18 C21 108.4(11) . . ?
C19A C18 C19 41.7(12) . . ?
C20 C18 C19 95.8(16) . . ?
C14 C18 C19 103.2(13) . . ?
C21 C18 C19 130.7(17) . . ?
C18 C19 H19A 109.5 . . ?
C18 C19 H19B 109.5 . . ?
H19A C19 H19B 109.5 . . ?
C18 C19 H19C 109.5 . . ?
H19A C19 H19C 109.5 . . ?
H19B C19 H19C 109.5 . . ?
C18 C19A H19D 109.5 . . ?
C18 C19A H19E 109.5 . . ?
H19D C19A H19E 109.5 . . ?
C18 C19A H19F 109.5 . . ?
H19D C19A H19F 109.5 . . ?
H19E C19A H19F 109.5 . . ?
C18 C20 H20A 109.5 . . ?
C18 C20 H20B 109.5 . . ?
H20A C20 H20B 109.5 . . ?
C18 C20 H20C 109.5 . . ?
H20A C20 H20C 109.5 . . ?
H20B C20 H20C 109.5 . . ?
C18 C21 H21A 109.5 . . ?
C18 C21 H21B 109.5 . . ?
H21A C21 H21B 109.5 . . ?
C18 C21 H21C 109.5 . . ?
H21A C21 H21C 109.5 . . ?
H21B C21 H21C 109.5 . . ?
C16 C22 C23 107.3(6) . . ?
C16 C22 H22A 110.3 . . ?
C23 C22 H22A 110.3 . . ?
C16 C22 H22B 110.3 . . ?
C23 C22 H22B 110.3 . . ?
H22A C22 H22B 108.5 . . ?
C24 C23 C28 117.6(7) . . ?
C24 C23 C22 119.3(7) . . ?
C28 C23 C22 122.6(7) . . ?
C25 C24 C23 123.1(8) . . ?
C25 C24 H24A 118.5 . . ?
C23 C24 H24A 118.5 . . ?
C24 C25 C26 117.4(8) . . ?
C24 C25 C29 121.5(8) . . ?
C26 C25 C29 121.0(8) . . ?
C27 C26 C25 122.7(8) . . ?
C27 C26 H26A 118.6 . . ?
C25 C26 H26A 118.6 . . ?
C26 C27 C28 118.1(8) . . ?
C26 C27 C33 122.9(7) . . ?
C28 C27 C33 118.8(7) . . ?
O3 C28 C27 118.3(7) . . ?
O3 C28 C23 120.9(7) . . ?
C27 C28 C23 120.8(7) . . ?
C31 C29 C30 108.8(9) . . ?
C31 C29 C32 108.4(10) . . ?
C30 C29 C32 109.7(9) . . ?
C31 C29 C25 112.7(8) . . ?
C30 C29 C25 109.1(8) . . ?
C32 C29 C25 108.1(8) . . ?
C29 C30 H30A 109.5 . . ?
C29 C30 H30B 109.5 . . ?
H30A C30 H30B 109.5 . . ?
C29 C30 H30C 109.5 . . ?
H30A C30 H30C 109.5 . . ?
H30B C30 H30C 109.5 . . ?
C29 C31 H31A 109.5 . . ?
C29 C31 H31B 109.5 . . ?
H31A C31 H31B 109.5 . . ?
C29 C31 H31C 109.5 . . ?
H31A C31 H31C 109.5 . . ?
H31B C31 H31C 109.5 . . ?
C29 C32 H32A 109.5 . . ?
C29 C32 H32B 109.5 . . ?
H32A C32 H32B 109.5 . . ?
C29 C32 H32C 109.5 . . ?
H32A C32 H32C 109.5 . . ?
H32B C32 H32C 109.5 . . ?
C27 C33 C34 113.0(7) . . ?
C27 C33 H33A 109.0 . . ?
C34 C33 H33A 109.0 . . ?
C27 C33 H33B 109.0 . . ?
C34 C33 H33B 109.0 . . ?
H33A C33 H33B 107.8 . . ?
C35 C34 C39 120.0(8) . . ?
C35 C34 C33 120.1(7) . . ?
C39 C34 C33 119.8(8) . . ?
C34 C35 C36 121.8(8) . . ?
C34 C35 H35A 119.1 . . ?
C36 C35 H35A 119.1 . . ?
C37 C36 C35 116.6(8) . . ?
C37 C36 C40 121.0(9) . . ?
C35 C36 C40 122.0(9) . . ?
C36 C37 C38 123.6(9) . . ?
C36 C37 H37A 118.2 . . ?
C38 C37 H37A 118.2 . . ?
C37 C38 C39 117.8(8) . . ?
C37 C38 C44 121.7(8) . . ?
C39 C38 C44 120.4(8) . . ?
O4 C39 C34 120.1(8) . . ?
O4 C39 C38 119.8(8) . . ?
C34 C39 C38 120.1(8) . . ?
C36 C40 C41 112.6(8) . . ?
C36 C40 C42 108.8(8) . . ?
C41 C40 C42 108.1(10) . . ?
C36 C40 C43 111.9(8) . . ?
C41 C40 C43 107.3(9) . . ?
C42 C40 C43 108.0(8) . . ?
C40 C41 H41A 109.5 . . ?
C40 C41 H41B 109.5 . . ?
H41A C41 H41B 109.5 . . ?
C40 C41 H41C 109.5 . . ?
H41A C41 H41C 109.5 . . ?
H41B C41 H41C 109.5 . . ?
C40 C42 H42A 109.5 . . ?
C40 C42 H42B 109.5 . . ?
H42A C42 H42B 109.5 . . ?
C40 C42 H42C 109.5 . . ?
H42A C42 H42C 109.5 . . ?
H42B C42 H42C 109.5 . . ?
C40 C43 H43A 109.5 . . ?
C40 C43 H43B 109.5 . . ?
H43A C43 H43B 109.5 . . ?
C40 C43 H43C 109.5 . . ?
H43A C43 H43C 109.5 . . ?
H43B C43 H43C 109.5 . . ?
C45 C44 C38 115.4(8) . . ?
C45 C44 H44A 108.4 . . ?
C38 C44 H44A 108.4 . . ?
C45 C44 H44B 108.4 . . ?
C38 C44 H44B 108.4 . . ?
H44A C44 H44B 107.5 . . ?
C46 C45 C50 118.9(10) . . ?
C46 C45 C44 122.2(10) . . ?
C50 C45 C44 119.0(9) . . ?
C45 C46 C47 124.0(12) . . ?
C45 C46 H46A 118.0 . . ?
C47 C46 H46A 118.0 . . ?
C46 C47 C48 115.9(11) . . ?
C46 C47 C51 123.5(13) . . ?
C48 C47 C51 120.5(12) . . ?
C49 C48 C47 124.0(11) . . ?
C49 C48 H48A 118.0 . . ?
C47 C48 H48A 118.0 . . ?
C48 C49 C50 115.5(11) . . ?
C48 C49 C55 121.7(10) . . ?
C50 C49 C55 122.8(10) . . ?
O5 C50 C45 117.5(9) . . ?
O5 C50 C49 120.7(10) . . ?
C45 C50 C49 121.6(9) . . ?
C54A C51 C52 119.3(18) . . ?
C54A C51 C53 55.4(16) . . ?
C52 C51 C53 139.7(17) . . ?
C54A C51 C47 114.9(17) . . ?
C52 C51 C47 109.7(11) . . ?
C53 C51 C47 107.0(14) . . ?
C54A C51 C54 38.9(15) . . ?
C52 C51 C54 91.6(15) . . ?
C53 C51 C54 94.3(16) . . ?
C47 C51 C54 105.2(15) . . ?
C54A C51 C53A 107.5(19) . . ?
C52 C51 C53A 92.0(14) . . ?
C53 C51 C53A 59.4(15) . . ?
C47 C51 C53A 110.8(13) . . ?
C54 C51 C53A 140.0(16) . . ?
C51 C52 H52A 109.5 . . ?
C51 C52 H52B 109.5 . . ?
H52A C52 H52B 109.5 . . ?
C51 C52 H52C 109.5 . . ?
H52A C52 H52C 109.5 . . ?
H52B C52 H52C 109.5 . . ?
C51 C53 H53A 109.5 . . ?
C51 C53 H53B 109.5 . . ?
H53A C53 H53B 109.5 . . ?
C51 C53 H53C 109.5 . . ?
H53A C53 H53C 109.5 . . ?
H53B C53 H53C 109.5 . . ?
C51 C53A H53D 109.5 . . ?
C51 C53A H53E 109.5 . . ?
H53D C53A H53E 109.5 . . ?
C51 C53A H53F 109.5 . . ?
H53D C53A H53F 109.5 . . ?
H53E C53A H53F 109.5 . . ?
C51 C54 H54A 109.5 . . ?
C51 C54 H54B 109.5 . . ?
H54A C54 H54B 109.5 . . ?
C51 C54 H54C 109.5 . . ?
H54A C54 H54C 109.5 . . ?
H54B C54 H54C 109.5 . . ?
C51 C54A H54D 109.5 . . ?
C51 C54A H54E 109.5 . . ?
H54D C54A H54E 109.5 . . ?
C51 C54A H54F 109.5 . . ?
H54D C54A H54F 109.5 . . ?
H54E C54A H54F 109.5 . . ?
C49 C55 C56 115.7(9) . . ?
C49 C55 H55A 108.3 . . ?
C56 C55 H55A 108.3 . . ?
C49 C55 H55B 108.3 . . ?
C56 C55 H55B 108.3 . . ?
H55A C55 H55B 107.4 . . ?
C57 C56 C61 117.6(10) . . ?
C57 C56 C55 121.3(9) . . ?
C61 C56 C55 121.0(9) . . ?
C56 C57 C58 122.4(10) . . ?
C56 C57 H57A 118.8 . . ?
C58 C57 H57A 118.8 . . ?
C57 C58 C59 116.8(9) . . ?
C57 C58 C62 123.2(10) . . ?
C59 C58 C62 119.9(10) . . ?
C60 C59 C58 122.1(10) . . ?
C60 C59 H59A 119.0 . . ?
C58 C59 H59A 119.0 . . ?
C61 C60 C59 119.4(9) . . ?
C61 C60 C66 119.3(8) . . ?
C59 C60 C66 121.3(9) . . ?
C60 C61 O6 120.1(8) . . ?
C60 C61 C56 121.6(8) . . ?
O6 C61 C56 118.2(9) . . ?
C65 C62 C64 112.7(12) . . ?
C65 C62 C58 109.2(9) . . ?
C64 C62 C58 110.1(10) . . ?
C65 C62 C63 107.9(12) . . ?
C64 C62 C63 104.9(11) . . ?
C58 C62 C63 112.1(10) . . ?
C62 C63 H63A 109.5 . . ?
C62 C63 H63B 109.5 . . ?
H63A C63 H63B 109.5 . . ?
C62 C63 H63C 109.5 . . ?
H63A C63 H63C 109.5 . . ?
H63B C63 H63C 109.5 . . ?
C62 C64 H64A 109.5 . . ?
C62 C64 H64B 109.5 . . ?
H64A C64 H64B 109.5 . . ?
C62 C64 H64C 109.5 . . ?
H64A C64 H64C 109.5 . . ?
H64B C64 H64C 109.5 . . ?
C62 C65 H65A 109.5 . . ?
C62 C65 H65B 109.5 . . ?
H65A C65 H65B 109.5 . . ?
C62 C65 H65C 109.5 . . ?
H65A C65 H65C 109.5 . . ?
H65B C65 H65C 109.5 . . ?
C2 C66 C60 112.0(7) . . ?
C2 C66 H66A 109.2 . . ?
C60 C66 H66A 109.2 . . ?
C2 C66 H66B 109.2 . . ?
C60 C66 H66B 109.2 . . ?
H66A C66 H66B 107.9 . . ?

loop_
_geom_bond_atom_site_label_1
_geom_bond_atom_site_label_2
_geom_bond_distance
_geom_bond_site_symmetry_2
_geom_bond_publ_flag
Bi1 O2 2.063(6) . ?
Bi1 O3 2.141(5) 2_666 ?
Bi1 O1 2.188(5) . ?
Bi1 O3 2.529(5) . ?
O1 C1 1.366(9) . ?
C1 C6 1.388(11) . ?
C1 C2 1.409(11) . ?
O2 C17 1.356(9) . ?
C2 C3 1.408(12) . ?
C2 C66 1.488(11) . ?
O3 C28 1.384(9) . ?
O3 Bi1 2.141(5) 2_666 ?
C3 C4 1.370(12) . ?
C3 H3A 0.9400 . ?
C4 C5 1.389(11) . ?
C4 C7 1.549(13) . ?
O4 C39 1.360(10) . ?
O4 H4A 0.8300 . ?
O5 C50 1.367(11) . ?
O5 H5A 0.8300 . ?
C5 C6 1.397(11) . ?
C5 H5B 0.9400 . ?
O6 C61 1.375(10) . ?
O6 H6A 0.8300 . ?
C6 C11 1.521(10) . ?
C7 C8 1.539(13) . ?
C7 C10 1.543(15) . ?
C7 C9 1.549(14) . ?
C8 H8A 0.9700 . ?
C8 H8B 0.9700 . ?
C8 H8C 0.9700 . ?
C9 H9\A 0.9700 . ?
C9 H9\B 0.9700 . ?
C9 H9\C 0.9700 . ?
C10 H10A 0.9700 . ?
C10 H10B 0.9700 . ?
C10 H10C 0.9700 . ?
C11 C12 1.534(11) . ?
C11 H11A 0.9800 . ?
C11 H11B 0.9800 . ?
C12 C17 1.381(11) . ?
C12 C13 1.385(11) . ?
C13 C14 1.404(12) . ?
C13 H13A 0.9400 . ?
C14 C15 1.380(12) . ?
C14 C18 1.521(12) . ?
C15 C16 1.377(11) . ?
C15 H15A 0.9400 . ?
C16 C17 1.422(11) . ?
C16 C22 1.507(11) . ?
C18 C19A 1.43(2) . ?
C18 C20 1.518(16) . ?
C18 C21 1.52(2) . ?
C18 C19 1.67(3) . ?
C19 H19A 0.9700 . ?
C19 H19B 0.9700 . ?
C19 H19C 0.9700 . ?
C19A H19D 0.9700 . ?
C19A H19E 0.9700 . ?
C19A H19F 0.9700 . ?
C20 H20A 0.9700 . ?
C20 H20B 0.9700 . ?
C20 H20C 0.9700 . ?
C21 H21A 0.9700 . ?
C21 H21B 0.9700 . ?
C21 H21C 0.9700 . ?
C22 C23 1.524(11) . ?
C22 H22A 0.9800 . ?
C22 H22B 0.9800 . ?
C23 C24 1.376(10) . ?
C23 C28 1.407(11) . ?
C24 C25 1.371(11) . ?
C24 H24A 0.9400 . ?
C25 C26 1.386(12) . ?
C25 C29 1.553(12) . ?
C26 C27 1.369(10) . ?
C26 H26A 0.9400 . ?
C27 C28 1.395(10) . ?
C27 C33 1.500(11) . ?
C29 C31 1.522(14) . ?
C29 C30 1.534(13) . ?
C29 C32 1.536(14) . ?
C30 H30A 0.9700 . ?
C30 H30B 0.9700 . ?
C30 H30C 0.9700 . ?
C31 H31A 0.9700 . ?
C31 H31B 0.9700 . ?
C31 H31C 0.9700 . ?
C32 H32A 0.9700 . ?
C32 H32B 0.9700 . ?
C32 H32C 0.9700 . ?
C33 C34 1.537(11) . ?
C33 H33A 0.9800 . ?
C33 H33B 0.9800 . ?
C34 C35 1.389(11) . ?
C34 C39 1.394(11) . ?
C35 C36 1.415(12) . ?
C35 H35A 0.9400 . ?
C36 C37 1.384(13) . ?
C36 C40 1.506(12) . ?
C37 C38 1.406(13) . ?
C37 H37A 0.9400 . ?
C38 C39 1.413(12) . ?
C38 C44 1.522(12) . ?
C40 C41 1.534(15) . ?
C40 C42 1.535(13) . ?
C40 C43 1.548(13) . ?
C41 H41A 0.9700 . ?
C41 H41B 0.9700 . ?
C41 H41C 0.9700 . ?
C42 H42A 0.9700 . ?
C42 H42B 0.9700 . ?
C42 H42C 0.9700 . ?
C43 H43A 0.9700 . ?
C43 H43B 0.9700 . ?
C43 H43C 0.9700 . ?
C44 C45 1.519(13) . ?
C44 H44A 0.9800 . ?
C44 H44B 0.9800 . ?
C45 C46 1.360(13) . ?
C45 C50 1.412(14) . ?
C46 C47 1.377(16) . ?
C46 H46A 0.9400 . ?
C47 C48 1.429(17) . ?
C47 C51 1.558(16) . ?
C48 C49 1.400(15) . ?
C48 H48A 0.9400 . ?
C49 C50 1.420(13) . ?
C49 C55 1.501(15) . ?
C51 C54A 1.36(3) . ?
C51 C52 1.470(18) . ?
C51 C53 1.48(3) . ?
C51 C54 1.616(17) . ?
C51 C53A 1.65(2) . ?
C52 H52A 0.9700 . ?
C52 H52B 0.9700 . ?
C52 H52C 0.9700 . ?
C53 H53A 0.9700 . ?
C53 H53B 0.9700 . ?
C53 H53C 0.9700 . ?
C53A H53D 0.9700 . ?
C53A H53E 0.9700 . ?
C53A H53F 0.9700 . ?
C54 H54A 0.9700 . ?
C54 H54B 0.9700 . ?
C54 H54C 0.9700 . ?
C54A H54D 0.9700 . ?
C54A H54E 0.9700 . ?
C54A H54F 0.9700 . ?
C55 C56 1.521(14) . ?
C55 H55A 0.9800 . ?
C55 H55B 0.9800 . ?
C56 C57 1.390(13) . ?
C56 C61 1.406(13) . ?
C57 C58 1.398(14) . ?
C57 H57A 0.9400 . ?
C58 C59 1.402(13) . ?
C58 C62 1.524(13) . ?
C59 C60 1.381(12) . ?
C59 H59A 0.9400 . ?
C60 C61 1.363(13) . ?
C60 C66 1.520(12) . ?
C62 C65 1.484(16) . ?
C62 C64 1.523(17) . ?
C62 C63 1.548(16) . ?
C63 H63A 0.9700 . ?
C63 H63B 0.9700 . ?
C63 H63C 0.9700 . ?
C64 H64A 0.9700 . ?
C64 H64B 0.9700 . ?
C64 H64C 0.9700 . ?
C65 H65A 0.9700 . ?
C65 H65B 0.9700 . ?
C65 H65C 0.9700 . ?
C66 H66A 0.9800 . ?
C66 H66B 0.9800 . ?
